data_7240370
loop_
_publ_author_name
'Popa, Marcel Mirel'
'Shova, Sergiu'
'Hrubaru, Madalina'
'Barbu, Loredana'
'Draghici, Constantin'
'Dumitrascu, Florea'
'Dumitrescu, Denisa E.'

_publ_section_title
;
 Introducing chirality in halogenated 3-arylsydnones and their
 corresponding 1-arylpyrazoles obtained by 1,3-dipolar cycloaddition
;
_journal_issue 27
_journal_name_full 'RSC Advances'
_journal_page_first 15656
_journal_page_last 15664
_journal_paper_doi 10.1039/D0RA02368J
_journal_volume 10
_journal_year 2020
_chemical_formula_moiety 'C11 H12 Br2 N2 O3'
_chemical_formula_sum 'C11 H12 Br2 N2 O3'
_chemical_formula_weight 380.05
_space_group_crystal_system monoclinic
_space_group_IT_number 14
_space_group_name_Hall '-P 2ybc'
_space_group_name_H-M_alt 'P 1 21/c 1'
_atom_sites_solution_hydrogens geom
_atom_sites_solution_primary direct
_audit_creation_date 2018-06-13
_audit_creation_method
;
Olex2 1.2
(compiled 2018.05.29 svn.r3508 for OlexSys, GUI svn.r5506)
;
_audit_update_record
;
2018-06-14 deposited with the CCDC.	2020-04-13 downloaded from the CCDC.
;
_cell_angle_alpha 90
_cell_angle_beta 99.867(12)
_cell_angle_gamma 90
_cell_formula_units_Z 4
_cell_length_a 8.6989(11)
_cell_length_b 10.7694(15)
_cell_length_c 15.0669(17)
_cell_measurement_reflns_used 1935
_cell_measurement_temperature 293(2)
_cell_measurement_theta_max 22.6210
_cell_measurement_theta_min 3.4930
_cell_volume 1390.6(3)
_computing_cell_refinement
;
CrysAlisPro, Agilent Technologies,
Version 1.171.37.34 (release 22-05-2014 CrysAlis171 .NET)
(compiled May 22 2014,16:03:01)
;
_computing_data_collection
;
CrysAlisPro, Agilent Technologies,
Version 1.171.37.34 (release 22-05-2014 CrysAlis171 .NET)
(compiled May 22 2014,16:03:01)
;
_computing_data_reduction
;
CrysAlisPro, Agilent Technologies,
Version 1.171.37.34 (release 22-05-2014 CrysAlis171 .NET)
(compiled May 22 2014,16:03:01)
;
_computing_molecular_graphics 'Olex2 (Dolomanov et al., 2009)'
_computing_publication_material 'Olex2 (Dolomanov et al., 2009)'
_computing_structure_refinement 'ShelXL (Sheldrick, 2015)'
_computing_structure_solution 'ShelXS (Sheldrick, 2008)'
_diffrn_ambient_temperature 293(2)
_diffrn_detector 'CCD plate'
_diffrn_detector_area_resol_mean 8.0851
_diffrn_detector_type Eos
_diffrn_measured_fraction_theta_full 0.997
_diffrn_measured_fraction_theta_max 0.997
_diffrn_measurement_details
;
#__ type_ start__ end____ width___ exp.time_
  1 omega  -36.00  -10.00   1.0000    5.0000
omega____ theta____ kappa____ phi______ frames
    -      -19.2884  -57.0000   60.0000 26

#__ type_ start__ end____ width___ exp.time_
  2 omega   -6.00   56.00   1.0000    5.0000
omega____ theta____ kappa____ phi______ frames
    -       19.8352  -99.0000   90.0000 62

#__ type_ start__ end____ width___ exp.time_
  3 omega  -49.00   41.00   1.0000    5.0000
omega____ theta____ kappa____ phi______ frames
    -       19.8352  -57.0000  -30.0000 90

#__ type_ start__ end____ width___ exp.time_
  4 omega  -49.00   36.00   1.0000    5.0000
omega____ theta____ kappa____ phi______ frames
    -       19.8352  -57.0000 -150.0000 85

#__ type_ start__ end____ width___ exp.time_
  5 omega   -8.00   25.00   1.0000    5.0000
omega____ theta____ kappa____ phi______ frames
    -       19.8352   77.0000  -30.0000 33

#__ type_ start__ end____ width___ exp.time_
  6 omega  -12.00   26.00   1.0000    5.0000
omega____ theta____ kappa____ phi______ frames
    -       19.8352   77.0000 -150.0000 38

#__ type_ start__ end____ width___ exp.time_
  7 omega   37.00   63.00   1.0000    5.0000
omega____ theta____ kappa____ phi______ frames
    -       19.8352  178.0000   90.0000 26

#__ type_ start__ end____ width___ exp.time_
  8 omega  -49.00   29.00   1.0000    5.0000
omega____ theta____ kappa____ phi______ frames
    -       19.8352  -57.0000   90.0000 78
;
_diffrn_measurement_device 'four-circle diffractometer'
_diffrn_measurement_device_type 'SuperNova, Dual, Cu at zero, Eos'
_diffrn_measurement_method '\w scans'
_diffrn_orient_matrix_UB_11 -0.0707858000
_diffrn_orient_matrix_UB_12 0.0254834000
_diffrn_orient_matrix_UB_13 -0.0231914000
_diffrn_orient_matrix_UB_21 0.0408293000
_diffrn_orient_matrix_UB_22 0.0271026000
_diffrn_orient_matrix_UB_23 -0.0320975000
_diffrn_orient_matrix_UB_31 -0.0128116000
_diffrn_orient_matrix_UB_32 -0.0543758000
_diffrn_orient_matrix_UB_33 -0.0267522000
_diffrn_radiation_monochromator mirror
_diffrn_radiation_probe x-ray
_diffrn_radiation_type MoK\a
_diffrn_radiation_wavelength 0.71073
_diffrn_reflns_av_R_equivalents 0.1378
_diffrn_reflns_av_unetI/netI 0.1145
_diffrn_reflns_Laue_measured_fraction_full 0.997
_diffrn_reflns_Laue_measured_fraction_max 0.997
_diffrn_reflns_limit_h_max 10
_diffrn_reflns_limit_h_min -10
_diffrn_reflns_limit_k_max 12
_diffrn_reflns_limit_k_min -12
_diffrn_reflns_limit_l_max 16
_diffrn_reflns_limit_l_min -17
_diffrn_reflns_number 9371
_diffrn_reflns_point_group_measured_fraction_full 0.997
_diffrn_reflns_point_group_measured_fraction_max 0.997
_diffrn_reflns_theta_full 25.026
_diffrn_reflns_theta_max 25.026
_diffrn_reflns_theta_min 3.161
_diffrn_source 'SuperNova (Mo) X-ray Source'
_exptl_absorpt_coefficient_mu 5.831
_exptl_absorpt_correction_T_max 1.00000
_exptl_absorpt_correction_T_min 0.09078
_exptl_absorpt_correction_type multi-scan
_exptl_absorpt_process_details
;
CrysAlisPro, Agilent Technologies,
Version 1.171.37.34 (release 22-05-2014 CrysAlis171 .NET)
(compiled May 22 2014,16:03:01)
Empirical absorption correction using spherical harmonics,
 implemented in SCALE3 ABSPACK scaling algorithm.
Empirical absorption correction using spherical harmonics,
 implemented in SCALE3 ABSPACK scaling algorithm.
;
_exptl_crystal_colour 'clear light colourless'
_exptl_crystal_colour_lustre clear
_exptl_crystal_colour_modifier light
_exptl_crystal_colour_primary colourless
_exptl_crystal_density_diffrn 1.815
_exptl_crystal_density_method 'not measured'
_exptl_crystal_description prism
_exptl_crystal_F_000 744
_exptl_crystal_size_max 0.35
_exptl_crystal_size_mid 0.35
_exptl_crystal_size_min 0.28
_refine_diff_density_max 0.634
_refine_diff_density_min -0.995
_refine_diff_density_rms 0.156
_refine_ls_extinction_method none
_refine_ls_goodness_of_fit_ref 1.007
_refine_ls_hydrogen_treatment constr
_refine_ls_matrix_type full
_refine_ls_number_parameters 166
_refine_ls_number_reflns 2447
_refine_ls_number_restraints 0
_refine_ls_restrained_S_all 1.007
_refine_ls_R_factor_all 0.1174
_refine_ls_R_factor_gt 0.0750
_refine_ls_shift/su_max 0.000
_refine_ls_shift/su_mean 0.000
_refine_ls_structure_factor_coef Fsqd
_refine_ls_weighting_details 'w=1/[\s^2^(Fo^2^)+(0.0704P)^2^] where P=(Fo^2^+2Fc^2^)/3'
_refine_ls_weighting_scheme calc
_refine_ls_wR_factor_gt 0.1481
_refine_ls_wR_factor_ref 0.1788
_reflns_Friedel_coverage 0.000
_reflns_number_gt 1526
_reflns_number_total 2447
_reflns_threshold_expression 'I > 2\s(I)'
_cod_data_source_file d0ra02368j2.cif
_cod_data_source_block shc_547_fldu
_cod_depositor_comments 'Adding full bibliography for 7240370--7240372.cif.'
_cod_database_code 7240370
_shelx_shelxl_version_number 2018/3
_chemical_oxdiff_formula C20H20N4O1Br1
_chemical_oxdiff_usercomment I_485
_shelx_space_group_comment
;
The symmetry employed for this shelxl refinement is uniquely defined
by the following loop, which should always be used as a source of
symmetry information in preference to the above space-group names.
They are only intended as comments.
;
_shelx_estimated_absorpt_t_max 0.292
_shelx_estimated_absorpt_t_min 0.235
_reflns_odcompleteness_completeness 99.70
_reflns_odcompleteness_iscentric 1
_reflns_odcompleteness_theta 26.32
_olex2_refinement_description
;
1. Fixed Uiso
 At 1.2 times of:
  All C(H) groups, All C(H,H) groups
 At 1.5 times of:
  All C(H,H,H) groups, All O(H) groups
2.a Ternary CH refined with riding coordinates:
 C7(H7)
2.b Secondary CH2 refined with riding coordinates:
 C10(H10A,H10B)
2.c Aromatic/amide H refined with riding coordinates:
 C2(H2), C6(H6)
2.d Idealised Me refined as rotating group:
 C8(H8A,H8B,H8C), C9(H9A,H9B,H9C)
2.e Idealised tetrahedral OH refined as rotating group:
 O1(H1)
;
_olex2_submission_special_instructions 'No special instructions were received'

loop_
_space_group_symop_operation_xyz
'x, y, z'
'-x, y+1/2, -z+1/2'
'-x, -y, -z'
'x, -y-1/2, z-1/2'

loop_
_atom_site_label
_atom_site_type_symbol
_atom_site_fract_x
_atom_site_fract_y
_atom_site_fract_z
_atom_site_U_iso_or_equiv
_atom_site_adp_type
_atom_site_occupancy
_atom_site_site_symmetry_order
_atom_site_calc_flag
_atom_site_refinement_flags_posn
_atom_site_refinement_flags_adp
_atom_site_refinement_flags_occupancy
_atom_site_disorder_assembly
_atom_site_disorder_group
Br2 Br 0.69035(10) 0.35199(9) 0.43557(6) 0.0508(4) Uani 1 1 d . . . . .
Br1 Br 0.08982(12) 0.29062(11) 0.51429(7) 0.0720(4) Uani 1 1 d . . . . .
O1 O 0.6607(7) 0.4341(7) 0.0799(4) 0.070(2) Uani 1 1 d . . . . .
H1 H 0.628833 0.446329 0.026160 0.106 Uiso 1 1 calc GR . . . .
N2 N 0.5533(9) 0.6374(7) 0.2941(5) 0.0518(19) Uani 1 1 d . . . . .
N1 N 0.5232(7) 0.5165(6) 0.2824(4) 0.0358(15) Uani 1 1 d . . . . .
C7 C 0.1858(9) 0.5710(7) 0.2374(5) 0.041(2) Uani 1 1 d . . . . .
H7 H 0.270879 0.605177 0.209824 0.049 Uiso 1 1 calc R . . . .
O2 O 0.4351(7) 0.5226(7) 0.0946(4) 0.0642(18) Uani 1 1 d . . . . .
C1 C 0.2222(10) 0.3585(8) 0.4396(5) 0.044(2) Uani 1 1 d . . . . .
C2 C 0.3779(10) 0.3321(7) 0.4594(5) 0.046(2) Uani 1 1 d . . . . .
H2 H 0.417121 0.279268 0.506704 0.055 Uiso 1 1 calc R . . . .
O3 O 0.6462(8) 0.6759(6) 0.2482(4) 0.071(2) Uani 1 1 d . . . . .
C4 C 0.4166(8) 0.4639(7) 0.3352(5) 0.0324(17) Uani 1 1 d . . . . .
C5 C 0.2594(9) 0.4890(7) 0.3153(5) 0.0339(18) Uani 1 1 d . . . . .
C10 C 0.6012(10) 0.4421(8) 0.2243(5) 0.049(2) Uani 1 1 d . . . . .
H10A H 0.576783 0.355441 0.232385 0.059 Uiso 1 1 calc R . . . .
H10B H 0.713052 0.452204 0.242288 0.059 Uiso 1 1 calc R . . . .
C11 C 0.5579(9) 0.4741(8) 0.1267(6) 0.044(2) Uani 1 1 d . . . . .
C8 C 0.0819(12) 0.4962(9) 0.1655(6) 0.073(3) Uani 1 1 d . . . . .
H8A H 0.140108 0.427844 0.147233 0.110 Uiso 1 1 calc GR . . . .
H8B H 0.046051 0.548310 0.114488 0.110 Uiso 1 1 calc GR . . . .
H8C H -0.006031 0.465102 0.189405 0.110 Uiso 1 1 calc GR . . . .
C3 C 0.4761(8) 0.3865(7) 0.4067(5) 0.0362(19) Uani 1 1 d . . . . .
C6 C 0.1618(10) 0.4362(7) 0.3704(5) 0.045(2) Uani 1 1 d . . . . .
H6 H 0.055677 0.454071 0.359831 0.054 Uiso 1 1 calc R . . . .
C9 C 0.0970(11) 0.6814(8) 0.2690(6) 0.061(3) Uani 1 1 d . . . . .
H9A H -0.000251 0.652934 0.283567 0.091 Uiso 1 1 calc GR . . . .
H9B H 0.077157 0.742127 0.221779 0.091 Uiso 1 1 calc GR . . . .
H9C H 0.158641 0.718087 0.321396 0.091 Uiso 1 1 calc GR . . . .

loop_
_atom_site_aniso_label
_atom_site_aniso_U_11
_atom_site_aniso_U_22
_atom_site_aniso_U_33
_atom_site_aniso_U_23
_atom_site_aniso_U_13
_atom_site_aniso_U_12
Br2 0.0457(6) 0.0598(7) 0.0439(6) 0.0052(4) -0.0012(4) 0.0080(4)
Br1 0.0648(8) 0.0974(9) 0.0569(7) 0.0290(6) 0.0195(5) -0.0084(6)
O1 0.060(4) 0.118(6) 0.034(4) 0.001(4) 0.011(3) 0.035(4)
N2 0.059(5) 0.048(5) 0.049(5) 0.008(4) 0.009(4) 0.007(4)
N1 0.045(4) 0.036(4) 0.027(3) -0.001(3) 0.006(3) -0.001(3)
C7 0.031(5) 0.048(5) 0.042(5) 0.000(4) 0.002(4) 0.002(4)
O2 0.053(4) 0.105(5) 0.036(3) 0.000(3) 0.012(3) 0.020(4)
C1 0.052(6) 0.048(6) 0.032(5) 0.005(4) 0.004(4) 0.002(4)
C2 0.067(7) 0.033(5) 0.036(5) 0.005(4) 0.006(4) 0.004(4)
O3 0.072(5) 0.072(5) 0.070(5) 0.015(4) 0.016(4) -0.027(4)
C4 0.034(5) 0.037(5) 0.026(4) -0.002(3) 0.002(3) 0.002(3)
C5 0.041(5) 0.039(5) 0.020(4) 0.000(3) 0.000(3) 0.007(3)
C10 0.059(6) 0.053(6) 0.038(5) 0.002(4) 0.017(4) 0.005(4)
C11 0.030(5) 0.064(6) 0.039(5) -0.013(4) 0.006(4) 0.006(4)
C8 0.088(8) 0.072(7) 0.047(6) 0.006(5) -0.024(5) -0.007(6)
C3 0.028(4) 0.044(5) 0.034(4) 0.004(4) 0.000(3) 0.014(3)
C6 0.046(5) 0.050(6) 0.038(5) -0.002(4) 0.007(4) 0.003(4)
C9 0.063(7) 0.054(6) 0.066(7) 0.012(5) 0.016(5) 0.015(5)

loop_
_atom_type_symbol
_atom_type_description
_atom_type_scat_dispersion_real
_atom_type_scat_dispersion_imag
_atom_type_scat_source
C C 0.0033 0.0016 'International Tables Vol C Tables 4.2.6.8 and 6.1.1.4'
H H 0.0000 0.0000 'International Tables Vol C Tables 4.2.6.8 and 6.1.1.4'
Br Br -0.2901 2.4595 'International Tables Vol C Tables 4.2.6.8 and 6.1.1.4'
N N 0.0061 0.0033 'International Tables Vol C Tables 4.2.6.8 and 6.1.1.4'
O O 0.0106 0.0060 'International Tables Vol C Tables 4.2.6.8 and 6.1.1.4'

loop_
_geom_angle_atom_site_label_1
_geom_angle_atom_site_label_2
_geom_angle_atom_site_label_3
_geom_angle
_geom_angle_site_symmetry_1
_geom_angle_site_symmetry_3
_geom_angle_publ_flag
O3 N2 N1 112.9(7) . . ?
N2 N1 C4 116.2(6) . . ?
N2 N1 C10 121.4(6) . . ?
C4 N1 C10 122.3(6) . . ?
C5 C7 C9 112.2(6) . . ?
C8 C7 C5 111.3(7) . . ?
C8 C7 C9 111.2(7) . . ?
C2 C1 Br1 118.2(6) . . ?
C2 C1 C6 122.0(8) . . ?
C6 C1 Br1 119.8(7) . . ?
C1 C2 C3 118.1(8) . . ?
C5 C4 N1 121.0(7) . . ?
C5 C4 C3 120.7(7) . . ?
C3 C4 N1 118.3(7) . . ?
C4 C5 C7 123.6(7) . . ?
C4 C5 C6 118.1(7) . . ?
C6 C5 C7 118.3(7) . . ?
N1 C10 C11 113.9(7) . . ?
O1 C11 C10 112.0(7) . . ?
O2 C11 O1 124.5(8) . . ?
O2 C11 C10 123.2(7) . . ?
C2 C3 Br2 117.9(6) . . ?
C2 C3 C4 120.7(7) . . ?
C4 C3 Br2 121.4(6) . . ?
C1 C6 C5 120.3(8) . . ?

loop_
_geom_bond_atom_site_label_1
_geom_bond_atom_site_label_2
_geom_bond_distance
_geom_bond_site_symmetry_2
_geom_bond_publ_flag
Br2 C3 1.876(7) . ?
Br1 C1 1.890(8) . ?
O1 C11 1.303(9) . ?
N2 N1 1.334(9) . ?
N2 O3 1.223(8) . ?
N1 C4 1.437(8) . ?
N1 C10 1.440(9) . ?
C7 C5 1.520(10) . ?
C7 C8 1.518(11) . ?
C7 C9 1.537(10) . ?
O2 C11 1.213(9) . ?
C1 C2 1.366(11) . ?
C1 C6 1.369(11) . ?
C2 C3 1.391(10) . ?
C4 C5 1.375(10) . ?
C4 C3 1.391(10) . ?
C5 C6 1.405(10) . ?
C10 C11 1.494(11) . ?

loop_
_geom_hbond_atom_site_label_D
_geom_hbond_atom_site_label_H
_geom_hbond_atom_site_label_A
_geom_hbond_distance_DH
_geom_hbond_distance_HA
_geom_hbond_distance_DA
_geom_hbond_angle_DHA
_geom_hbond_site_symmetry_A
_geom_hbond_publ_flag
O1 H1 O2 0.82 1.84 2.659(8) 177.6 3_665 yes
C10 H10A N2 0.97 2.61 3.539(11) 161.1 2_645 yes
